data_2103271
loop_
_publ_author_name
'Farrell, Dorcas M. M.'
'Ferguson, George'
'Lough, Alan J.'
'Glidewell, Christopher'

_publ_section_title
;
 Chiral <i>versus</i> racemic building blocks in supramolecular
 chemistry: tartrate salts of organic diamines
;
_journal_issue 2
_journal_name_full 'Acta Crystallographica Section B'
_journal_page_first 272
_journal_page_last 288
_journal_paper_doi 10.1107/S0108768101019632
_journal_volume 58
_journal_year 2002
_chemical_formula_moiety '2(C6 H14 N2), C6 H13 N2, 3(C4 H5 O6), C4 H4 O6'
_chemical_formula_sum 'C34 H60 N6 O24'
_chemical_formula_weight 936.88
_chemical_name_systematic
;
1,4-Diazabicyclo[2.2.2]octane--(2R,3R)-tartaric acid (3/4)
;
_space_group_IT_number 19
_symmetry_cell_setting orthorhombic
_symmetry_space_group_name_Hall 'P 2ac 2ab'
_symmetry_space_group_name_H-M 'P 21 21 21'
_atom_sites_solution_hydrogens geom
_atom_sites_solution_primary direct
_atom_sites_solution_secondary difmap
_cell_angle_alpha 90.00
_cell_angle_beta 90.00
_cell_angle_gamma 90.00
_cell_formula_units_Z 4
_cell_length_a 8.88860(10)
_cell_length_b 10.0973(4)
_cell_length_c 45.2601(7)
_cell_measurement_reflns_used 3754
_cell_measurement_temperature 150(2)
_cell_measurement_theta_max 25.02
_cell_measurement_theta_min 2.66
_cell_volume 4062.13(18)
_computing_cell_refinement 'DENZO-SMN (Otwinowski & Minor, 1997)'
_computing_data_collection 'Kappa-CCD server software (Nonius, 1997)'
_computing_data_reduction 'DENZO-SMN (Otwinowski & Minor, 1997)'
_computing_molecular_graphics 'PLATON (Spek, 2001)'
_computing_publication_material 'SHELXL-97  (Sheldrick, 1997b) and PRPKAPPA (Ferguson, 1999)'
_computing_structure_refinement 'SHELXL-97 (Sheldrick, 1997b)'
_computing_structure_solution 'SHELXS-97 (Sheldrick, 1997a)'
_diffrn_ambient_temperature 150(12)
_diffrn_measured_fraction_theta_full 0.988
_diffrn_measured_fraction_theta_max 0.988
_diffrn_measurement_device_type Kappa-CCD
_diffrn_measurement_method '\f scans, and \w scans with \k offsets'
_diffrn_radiation_monochromator graphite
_diffrn_radiation_source 'fine-focus sealed X-ray tube'
_diffrn_radiation_type 'Mo K\a'
_diffrn_radiation_wavelength 0.71073
_diffrn_reflns_av_R_equivalents 0.072
_diffrn_reflns_av_sigmaI/netI 0.0728
_diffrn_reflns_limit_h_max 10
_diffrn_reflns_limit_h_min 0
_diffrn_reflns_limit_k_max 12
_diffrn_reflns_limit_k_min 0
_diffrn_reflns_limit_l_max 53
_diffrn_reflns_limit_l_min 0
_diffrn_reflns_number 15464
_diffrn_reflns_theta_full 25.02
_diffrn_reflns_theta_max 25.02
_diffrn_reflns_theta_min 2.66
_diffrn_standards_decay_% 0
_exptl_absorpt_coefficient_mu 0.131
_exptl_absorpt_correction_T_max 0.9668
_exptl_absorpt_correction_T_min 0.9569
_exptl_absorpt_correction_type multi-scan
_exptl_absorpt_process_details 'DENZO-SMN (Otwinowski & Minor, 1997)'
_exptl_crystal_colour colourless
_exptl_crystal_density_diffrn 1.532
_exptl_crystal_density_method 'not measured'
_exptl_crystal_description block
_exptl_crystal_F_000 1992
_exptl_crystal_size_max 0.34
_exptl_crystal_size_mid 0.30
_exptl_crystal_size_min 0.26
_refine_diff_density_max 0.244
_refine_diff_density_min -0.230
_refine_ls_extinction_method none
_refine_ls_goodness_of_fit_ref 1.015
_refine_ls_hydrogen_treatment constr
_refine_ls_matrix_type full
_refine_ls_number_parameters 588
_refine_ls_number_reflns 4039
_refine_ls_number_restraints 0
_refine_ls_restrained_S_all 1.015
_refine_ls_R_factor_all 0.0794
_refine_ls_R_factor_gt 0.0412
_refine_ls_shift/su_max 0.001
_refine_ls_shift/su_mean 0.000
_refine_ls_structure_factor_coef Fsqd
_refine_ls_weighting_details 'w=1/[\s^2^(Fo^2^)+(0.0417P)^2^+0.4863P] where P=(Fo^2^+2Fc^2^)/3'
_refine_ls_weighting_scheme calc
_refine_ls_wR_factor_gt 0.0803
_refine_ls_wR_factor_ref 0.0929
_reflns_number_gt 2872
_reflns_number_total 4039
_reflns_threshold_expression >2\s(I)
_cod_data_source_file na0130.cif
_cod_data_source_block VIII
_cod_depositor_comments
;
The following automatic conversions were performed:
'_exptl_absorpt_correction_type' value 'Multi-scan' changed to
'multi-scan' according to
'/home/saulius/struct/CIF-dictionaries/cif_core.dic' dictionary named
'cif_core.dic' version 2.4.1 from 2010-06-29.

Automatic conversion script
Id: cif_fix_enum 1527 2010-12-29 10:47:43Z saulius 

The following automatic conversions were performed:

'_exptl_absorpt_correction_type' value 'Multi-scan' changed to
'multi-scan' according to
/home/saulius/struct/CIF-dictionaries/cif_core.dic dictionary named
'cif_core.dic' version 2.4.1 from 2010-06-29.

Automatic conversion script
Id: cif_fix_values 1715 2011-07-08 13:25:40Z adriana 
;
_cod_original_sg_symbol_H-M 'P21 21 21'
_cod_database_code 2103271
_cod_database_fobs_code 2103271

loop_
_symmetry_equiv_pos_as_xyz
'x, y, z'
'-x+1/2, -y, z+1/2'
'-x, y+1/2, -z+1/2'
'x+1/2, -y+1/2, -z'

loop_
_atom_site_label
_atom_site_fract_x
_atom_site_fract_y
_atom_site_fract_z
_atom_site_U_iso_or_equiv
_atom_site_adp_type
_atom_site_calc_flag
_atom_site_refinement_flags
_atom_site_occupancy
_atom_site_type_symbol
O11 0.5958(3) -0.8801(3) 0.22558(5) 0.0351(7) Uani d . 1 O
O12 0.4231(3) -0.7305(3) 0.23828(5) 0.0354(7) Uani d . 1 O
O13 0.5827(3) -0.9635(3) 0.33938(5) 0.0318(7) Uani d . 1 O
O14 0.5408(4) -1.1430(3) 0.31265(5) 0.0346(7) Uani d . 1 O
O15 0.3758(3) -0.8422(3) 0.29145(5) 0.0331(7) Uani d . 1 O
O16 0.6939(3) -0.8264(3) 0.29295(6) 0.0292(7) Uani d . 1 O
C11 0.5006(5) -0.8337(4) 0.24289(8) 0.0263(10) Uani d . 1 C
C12 0.4687(4) -0.9116(4) 0.27110(7) 0.0243(9) Uani d . 1 C
C13 0.6154(4) -0.9454(4) 0.28678(8) 0.0242(9) Uani d . 1 C
C14 0.5790(4) -1.0187(4) 0.31533(9) 0.0278(10) Uani d . 1 C
O21 0.4988(3) -0.2247(3) 0.39168(6) 0.0349(7) Uani d . 1 O
O22 0.7428(3) -0.2454(3) 0.40268(7) 0.0515(9) Uani d . 1 O
O23 0.4792(3) 0.2176(3) 0.42626(5) 0.0321(7) Uani d . 1 O
O24 0.4965(3) 0.1409(3) 0.47261(5) 0.0326(7) Uani d . 1 O
O25 0.7593(3) 0.0001(3) 0.42496(6) 0.0310(7) Uani d . 1 O
O26 0.4945(4) -0.1106(3) 0.45634(5) 0.0324(7) Uani d . 1 O
C21 0.6285(5) -0.1803(4) 0.40184(8) 0.0309(11) Uani d . 1 C
C22 0.6191(4) -0.0358(4) 0.41198(8) 0.0240(9) Uani d . 1 C
C23 0.4889(4) -0.0155(4) 0.43324(7) 0.0237(9) Uani d . 1 C
C24 0.4881(5) 0.1267(4) 0.44451(9) 0.0269(10) Uani d . 1 C
O31 0.6253(3) 1.3214(3) 0.59324(6) 0.0386(8) Uani d . 1 O
O32 0.3845(3) 1.2560(3) 0.59144(6) 0.0344(7) Uani d . 1 O
O33 0.5900(4) 0.8243(3) 0.56373(6) 0.0389(8) Uani d . 1 O
O34 0.5277(3) 0.8806(3) 0.51764(5) 0.0310(7) Uani d . 1 O
O35 0.7228(3) 1.1145(3) 0.56409(6) 0.0339(7) Uani d . 1 O
O36 0.4349(3) 1.1203(3) 0.53238(5) 0.0311(7) Uani d . 1 O
C31 0.5215(5) 1.2379(4) 0.58800(8) 0.0281(10) Uani d . 1 C
C32 0.5782(4) 1.1028(4) 0.57745(8) 0.0240(10) Uani d . 1 C
C33 0.4727(4) 1.0346(4) 0.55629(7) 0.0242(9) Uani d . 1 C
C34 0.5379(5) 0.9020(4) 0.54563(9) 0.0273(10) Uani d . 1 C
O41 0.5487(3) 1.9677(3) 0.77983(5) 0.0340(7) Uani d . 1 O
O42 0.4089(3) 1.7966(3) 0.76499(5) 0.0331(7) Uani d . 1 O
O43 0.5247(3) 2.0036(3) 0.66220(6) 0.0384(8) Uani d . 1 O
O44 0.5157(3) 2.1935(3) 0.68644(5) 0.0340(7) Uani d . 1 O
O45 0.3139(3) 1.9157(3) 0.71667(6) 0.0407(8) Uani d . 1 O
O46 0.6248(3) 1.8663(3) 0.70867(6) 0.0331(7) Uani d . 1 O
C41 0.4656(5) 1.9108(4) 0.76181(8) 0.0274(10) Uani d . 1 C
C42 0.4264(4) 1.9820(4) 0.73303(8) 0.0295(10) Uani d . 1 C
C43 0.5701(5) 1.9950(4) 0.71461(8) 0.0276(10) Uani d . 1 C
C44 0.5361(5) 2.0643(4) 0.68543(9) 0.0284(10) Uani d . 1 C
N51 0.5490(4) -0.6821(3) 0.34082(6) 0.0275(8) Uani d . 1 N
N52 0.5285(4) -0.4632(3) 0.36761(6) 0.0271(8) Uani d . 1 N
C51 0.4036(5) -0.6770(4) 0.35704(9) 0.0339(11) Uani d . 1 C
C52 0.3862(5) -0.5367(5) 0.36946(10) 0.0486(13) Uani d . 1 C
C53 0.6757(5) -0.6715(4) 0.36254(9) 0.0374(12) Uani d . 1 C
C54 0.6482(6) -0.5447(5) 0.38074(10) 0.0457(13) Uani d . 1 C
C55 0.5565(6) -0.5738(4) 0.31907(8) 0.0417(13) Uani d . 1 C
C56 0.5650(7) -0.4425(4) 0.33635(8) 0.0522(15) Uani d . 1 C
N61 0.5080(4) 0.3889(3) 0.49091(6) 0.0264(8) Uani d . 1 N
N62 0.5364(4) 0.6254(3) 0.50670(6) 0.0277(8) Uani d . 1 N
C61 0.3588(5) 0.4404(4) 0.50135(9) 0.0320(11) Uani d . 1 C
C62 0.3733(5) 0.5909(4) 0.50455(9) 0.0318(11) Uani d . 1 C
C63 0.6192(5) 0.3972(4) 0.51560(8) 0.0292(10) Uani d . 1 C
C64 0.6087(5) 0.5372(4) 0.52891(8) 0.0305(10) Uani d . 1 C
C65 0.5616(5) 0.4689(4) 0.46545(8) 0.0284(10) Uani d . 1 C
C66 0.6108(5) 0.6048(4) 0.47713(7) 0.0298(10) Uani d . 1 C
N71 0.5791(4) 1.5139(3) 0.62859(6) 0.0264(8) Uani d . 1 N
N72 0.5640(4) 1.7194(3) 0.65867(6) 0.0286(8) Uani d . 1 N
C71 0.4387(5) 1.5109(4) 0.64636(8) 0.0313(10) Uani d . 1 C
C72 0.4201(5) 1.6456(4) 0.66203(8) 0.0329(11) Uani d . 1 C
C73 0.5768(5) 1.6302(4) 0.60825(8) 0.0289(10) Uani d . 1 C
C74 0.5875(5) 1.7565(4) 0.62688(8) 0.0337(11) Uani d . 1 C
C75 0.7122(5) 1.5191(5) 0.64856(8) 0.0335(11) Uani d . 1 C
C76 0.6931(5) 1.6371(4) 0.66942(9) 0.0352(11) Uani d . 1 C
H14 0.5480 -1.1659 0.2949 0.052 Uiso calc R 1 H
H15 0.3093 -0.8002 0.2822 0.050 Uiso calc R 1 H
H16 0.7869 -0.8411 0.2929 0.044 Uiso calc R 1 H
H12 0.4172 -0.9961 0.2656 0.029 Uiso calc R 1 H
H13 0.6783 -1.0032 0.2738 0.029 Uiso calc R 1 H
H21 0.5112 -0.3002 0.3843 0.052 Uiso calc R 1 H
H25 0.7835 0.0766 0.4194 0.046 Uiso calc R 1 H
H26 0.5278 -0.0748 0.4718 0.049 Uiso calc R 1 H
H22 0.6022 0.0213 0.3942 0.029 Uiso calc R 1 H
H23 0.3934 -0.0300 0.4220 0.028 Uiso calc R 1 H
H35 0.7660 1.1827 0.5705 0.051 Uiso calc R 1 H
H36 0.4738 1.0916 0.5167 0.047 Uiso calc R 1 H
H32 0.5890 1.0448 0.5952 0.029 Uiso calc R 1 H
H33 0.3777 1.0148 0.5673 0.029 Uiso calc R 1 H
H44 0.5504 2.2233 0.7024 0.051 Uiso calc R 1 H
H45 0.2880 1.8466 0.7257 0.061 Uiso calc R 1 H
H46 0.7102 1.8572 0.7164 0.050 Uiso calc R 1 H
H42 0.3893 2.0729 0.7379 0.035 Uiso calc R 1 H
H43 0.6472 2.0464 0.7259 0.033 Uiso calc R 1 H
H51 0.5562 -0.7627 0.3310 0.033 Uiso calc R 1 H
H51A 0.4034 -0.7426 0.3733 0.041 Uiso calc R 1 H
H51B 0.3193 -0.6977 0.3435 0.041 Uiso calc R 1 H
H52A 0.3076 -0.4890 0.3582 0.058 Uiso calc R 1 H
H52B 0.3537 -0.5418 0.3904 0.058 Uiso calc R 1 H
H53A 0.7732 -0.6659 0.3521 0.045 Uiso calc R 1 H
H53B 0.6775 -0.7500 0.3756 0.045 Uiso calc R 1 H
H54A 0.6196 -0.5692 0.4012 0.055 Uiso calc R 1 H
H54B 0.7424 -0.4925 0.3817 0.055 Uiso calc R 1 H
H55A 0.4661 -0.5748 0.3063 0.050 Uiso calc R 1 H
H55B 0.6466 -0.5841 0.3064 0.050 Uiso calc R 1 H
H56A 0.6675 -0.4051 0.3346 0.063 Uiso calc R 1 H
H56B 0.4934 -0.3781 0.3277 0.063 Uiso calc R 1 H
H61 0.4976 0.3010 0.4851 0.032 Uiso calc R 1 H
H62 0.5469 0.7133 0.5125 0.033 Uiso calc R 1 H
H61A 0.3322 0.4000 0.5206 0.038 Uiso calc R 1 H
H61B 0.2792 0.4183 0.4869 0.038 Uiso calc R 1 H
H62A 0.3279 0.6354 0.4872 0.038 Uiso calc R 1 H
H62B 0.3198 0.6210 0.5225 0.038 Uiso calc R 1 H
H63A 0.7221 0.3807 0.5081 0.035 Uiso calc R 1 H
H63B 0.5960 0.3299 0.5308 0.035 Uiso calc R 1 H
H64A 0.5482 0.5353 0.5473 0.037 Uiso calc R 1 H
H64B 0.7105 0.5704 0.5338 0.037 Uiso calc R 1 H
H65A 0.4798 0.4795 0.4508 0.034 Uiso calc R 1 H
H65B 0.6473 0.4240 0.4557 0.034 Uiso calc R 1 H
H66A 0.7216 0.6077 0.4793 0.036 Uiso calc R 1 H
H66B 0.5800 0.6753 0.4632 0.036 Uiso calc R 1 H
H71 0.5844 1.4369 0.6174 0.032 Uiso calc R 1 H
H72 0.5591 1.7964 0.6699 0.034 Uiso calc R 1 H
H71A 0.4440 1.4389 0.6612 0.038 Uiso calc R 1 H
H71B 0.3512 1.4941 0.6334 0.038 Uiso calc R 1 H
H72A 0.3365 1.6962 0.6530 0.039 Uiso calc R 1 H
H72B 0.3973 1.6320 0.6832 0.039 Uiso calc R 1 H
H73A 0.4824 1.6305 0.5966 0.035 Uiso calc R 1 H
H73B 0.6626 1.6253 0.5944 0.035 Uiso calc R 1 H
H74A 0.6875 1.7980 0.6243 0.040 Uiso calc R 1 H
H74B 0.5097 1.8207 0.6206 0.040 Uiso calc R 1 H
H75A 0.8054 1.5294 0.6368 0.040 Uiso calc R 1 H
H75B 0.7196 1.4360 0.6601 0.040 Uiso calc R 1 H
H76A 0.6729 1.6054 0.6897 0.042 Uiso calc R 1 H
H76B 0.7863 1.6907 0.6697 0.042 Uiso calc R 1 H

loop_
_atom_site_aniso_label
_atom_site_aniso_U_11
_atom_site_aniso_U_22
_atom_site_aniso_U_33
_atom_site_aniso_U_12
_atom_site_aniso_U_13
_atom_site_aniso_U_23
O11 0.0355(18) 0.0404(18) 0.0294(15) 0.0056(16) 0.0008(14) -0.0014(14)
O12 0.044(2) 0.0262(17) 0.0358(16) 0.0053(16) 0.0031(14) 0.0074(14)
O13 0.0406(19) 0.0307(17) 0.0242(14) 0.0009(15) -0.0006(13) -0.0019(14)
O14 0.051(2) 0.0261(17) 0.0267(15) -0.0032(16) -0.0007(15) -0.0033(13)
O15 0.0310(17) 0.0384(19) 0.0299(15) 0.0096(15) 0.0008(13) 0.0018(14)
O16 0.0270(16) 0.0264(17) 0.0343(16) -0.0022(14) 0.0033(14) -0.0045(13)
C11 0.028(2) 0.027(3) 0.024(2) -0.003(2) -0.004(2) -0.005(2)
C12 0.028(2) 0.020(2) 0.025(2) 0.0014(19) 0.0022(19) -0.0021(18)
C13 0.026(2) 0.021(2) 0.026(2) 0.0006(19) -0.0015(19) 0.0006(19)
C14 0.025(2) 0.027(3) 0.031(2) 0.008(2) -0.0035(19) -0.002(2)
O21 0.0371(19) 0.0274(17) 0.0400(17) -0.0019(15) -0.0046(14) -0.0116(14)
O22 0.031(2) 0.033(2) 0.090(3) 0.0065(17) -0.0023(17) -0.0223(19)
O23 0.0382(19) 0.0248(17) 0.0335(15) 0.0037(15) -0.0001(14) 0.0013(14)
O24 0.0431(18) 0.0289(17) 0.0259(15) -0.0009(15) 0.0031(14) -0.0027(13)
O25 0.0287(17) 0.0255(18) 0.0388(17) -0.0034(14) 0.0008(13) -0.0017(14)
O26 0.050(2) 0.0206(16) 0.0259(14) -0.0046(16) 0.0006(14) 0.0006(13)
C21 0.032(3) 0.030(3) 0.031(2) -0.001(2) 0.009(2) -0.001(2)
C22 0.027(2) 0.021(2) 0.024(2) -0.003(2) -0.0036(18) -0.0012(18)
C23 0.027(2) 0.021(2) 0.023(2) 0.000(2) 0.0017(18) 0.0005(18)
C24 0.024(2) 0.023(2) 0.033(2) 0.002(2) 0.0014(19) -0.002(2)
O31 0.0389(19) 0.0259(17) 0.0510(19) -0.0018(16) 0.0053(15) -0.0122(14)
O32 0.0272(18) 0.0320(18) 0.0440(17) 0.0035(15) 0.0053(14) -0.0042(14)
O33 0.060(2) 0.0263(17) 0.0302(16) 0.0083(17) -0.0037(15) 0.0036(14)
O34 0.0424(19) 0.0241(16) 0.0264(15) -0.0019(15) 0.0008(14) -0.0022(13)
O35 0.0251(17) 0.0317(19) 0.0449(18) -0.0033(15) 0.0063(14) -0.0157(15)
O36 0.0383(18) 0.0281(16) 0.0269(14) 0.0051(15) -0.0007(14) -0.0001(13)
C31 0.034(3) 0.026(3) 0.024(2) 0.000(2) 0.001(2) -0.001(2)
C32 0.023(2) 0.025(2) 0.023(2) -0.004(2) 0.0004(18) -0.0005(18)
C33 0.027(2) 0.022(2) 0.024(2) 0.004(2) -0.0003(18) 0.0024(19)
C34 0.031(3) 0.026(3) 0.025(2) -0.003(2) 0.0042(19) 0.001(2)
O41 0.0342(17) 0.0340(17) 0.0336(15) -0.0033(15) -0.0077(14) -0.0025(14)
O42 0.0363(18) 0.0270(18) 0.0359(15) -0.0037(15) -0.0051(14) 0.0044(14)
O43 0.057(2) 0.0315(18) 0.0269(15) -0.0005(16) -0.0013(15) -0.0049(14)
O44 0.0465(19) 0.0292(18) 0.0264(15) -0.0014(16) -0.0060(14) -0.0038(13)
O45 0.0373(19) 0.046(2) 0.0390(18) -0.0108(16) -0.0136(15) 0.0138(16)
O46 0.0340(18) 0.0281(17) 0.0373(16) 0.0080(15) -0.0064(14) -0.0085(14)
C41 0.026(2) 0.027(3) 0.028(2) 0.006(2) 0.001(2) 0.002(2)
C42 0.027(2) 0.027(2) 0.034(2) -0.001(2) -0.0071(19) 0.003(2)
C43 0.031(2) 0.021(2) 0.031(2) 0.003(2) 0.0013(19) -0.0007(19)
C44 0.028(2) 0.023(3) 0.035(2) -0.001(2) 0.003(2) -0.003(2)
N51 0.035(2) 0.0224(19) 0.0250(17) 0.0028(17) -0.0003(16) -0.0039(15)
N52 0.026(2) 0.0264(19) 0.0287(18) 0.0025(17) 0.0001(15) -0.0051(16)
C51 0.029(3) 0.030(3) 0.043(3) -0.006(2) 0.006(2) -0.006(2)
C52 0.042(3) 0.039(3) 0.065(3) -0.009(3) 0.011(3) -0.017(3)
C53 0.032(3) 0.033(3) 0.047(3) 0.001(2) -0.011(2) -0.008(2)
C54 0.052(3) 0.035(3) 0.050(3) 0.004(3) -0.013(2) -0.012(2)
C55 0.072(4) 0.026(3) 0.027(2) 0.002(3) 0.008(2) 0.000(2)
C56 0.098(4) 0.025(3) 0.034(3) -0.001(3) 0.012(3) -0.001(2)
N61 0.026(2) 0.0224(19) 0.0308(18) -0.0007(17) 0.0003(16) -0.0054(16)
N62 0.033(2) 0.0199(19) 0.0303(19) -0.0038(18) -0.0014(16) -0.0053(16)
C61 0.027(3) 0.036(3) 0.033(2) -0.003(2) -0.0005(19) -0.006(2)
C62 0.030(3) 0.026(3) 0.040(3) 0.003(2) 0.002(2) -0.005(2)
C63 0.034(2) 0.028(3) 0.026(2) 0.001(2) -0.006(2) -0.001(2)
C64 0.036(3) 0.027(2) 0.029(2) 0.001(2) -0.006(2) 0.000(2)
C65 0.037(3) 0.027(2) 0.021(2) -0.003(2) 0.0025(19) 0.0007(19)
C66 0.036(3) 0.027(3) 0.027(2) -0.003(2) 0.0070(19) -0.0018(19)
N71 0.035(2) 0.0204(19) 0.0241(17) 0.0018(17) -0.0001(15) -0.0044(15)
N72 0.040(2) 0.025(2) 0.0211(17) -0.0011(18) 0.0018(16) -0.0035(15)
C71 0.035(3) 0.028(3) 0.031(2) -0.003(2) 0.0031(19) -0.0003(19)
C72 0.029(3) 0.035(3) 0.034(2) -0.003(2) 0.005(2) -0.003(2)
C73 0.034(3) 0.029(2) 0.023(2) -0.003(2) 0.0006(19) 0.004(2)
C74 0.045(3) 0.021(2) 0.035(2) -0.002(2) 0.007(2) -0.004(2)
C75 0.034(3) 0.035(3) 0.031(2) 0.010(2) -0.0037(19) -0.005(2)
C76 0.032(3) 0.034(3) 0.040(3) 0.002(2) -0.006(2) -0.004(2)

loop_
_atom_type_symbol
_atom_type_description
_atom_type_scat_dispersion_real
_atom_type_scat_dispersion_imag
_atom_type_scat_source
C C 0.0033 0.0016 'International Tables Vol C Tables 4.2.6.8 and 6.1.1.4'
H H 0.0000 0.0000 'International Tables Vol C Tables 4.2.6.8 and 6.1.1.4'
N N 0.0061 0.0033 'International Tables Vol C Tables 4.2.6.8 and 6.1.1.4'
O O 0.0106 0.0060 'International Tables Vol C Tables 4.2.6.8 and 6.1.1.4'

loop_
_geom_angle_atom_site_label_1
_geom_angle_atom_site_label_2
_geom_angle_atom_site_label_3
_geom_angle
_geom_angle_publ_flag
C14 O14 H14 109.5 no
C12 O15 H15 109.5 no
C13 O16 H16 109.5 no
O11 C11 O12 125.1(4) no
O11 C11 C12 117.3(4) no
O12 C11 C12 117.4(3) no
O15 C12 C13 107.8(3) no
O15 C12 C11 113.3(3) no
C13 C12 C11 110.2(3) no
O15 C12 H12 108.4 no
C13 C12 H12 108.4 no
C11 C12 H12 108.4 no
O16 C13 C12 108.8(3) no
O16 C13 C14 110.4(3) no
C12 C13 C14 108.8(3) no
O16 C13 H13 109.6 no
C12 C13 H13 109.6 no
C14 C13 H13 109.6 no
O13 C14 O14 121.8(4) no
O13 C14 C13 121.9(4) no
O14 C14 C13 116.3(3) no
C21 O21 H21 109.5 no
C22 O25 H25 109.5 no
C23 O26 H26 109.5 no
O22 C21 O21 124.0(4) no
O22 C21 C22 123.6(4) no
O21 C21 C22 112.4(4) no
O25 C22 C23 111.8(3) no
O25 C22 C21 108.5(3) no
C23 C22 C21 111.1(3) no
O25 C22 H22 108.5 no
C23 C22 H22 108.5 no
C21 C22 H22 108.5 no
O26 C23 C22 110.4(3) no
O26 C23 C24 113.0(3) no
C22 C23 C24 110.0(3) no
O26 C23 H23 107.7 no
C22 C23 H23 107.7 no
C24 C23 H23 107.7 no
O23 C24 O24 125.7(4) no
O23 C24 C23 118.4(3) no
O24 C24 C23 115.9(3) no
C32 O35 H35 109.5 no
C33 O36 H36 109.5 no
O32 C31 O31 126.2(4) no
O32 C31 C32 119.5(4) no
O31 C31 C32 114.2(4) no
O35 C32 C33 109.2(3) no
O35 C32 C31 110.8(3) no
C33 C32 C31 113.6(3) no
O35 C32 H32 107.6 no
C33 C32 H32 107.6 no
C31 C32 H32 107.6 no
O36 C33 C32 110.6(3) no
O36 C33 C34 112.3(3) no
C32 C33 C34 111.3(3) no
O36 C33 H33 107.5 no
C32 C33 H33 107.5 no
C34 C33 H33 107.5 no
O33 C34 O34 125.2(4) no
O33 C34 C33 119.4(3) no
O34 C34 C33 115.4(4) no
C44 O44 H44 109.5 no
C42 O45 H45 109.5 no
C43 O46 H46 109.5 no
O41 C41 O42 125.6(3) no
O41 C41 C42 118.6(4) no
O42 C41 C42 115.8(4) no
O45 C42 C41 112.7(3) no
O45 C42 C43 110.2(3) no
C41 C42 C43 108.3(3) no
O45 C42 H42 108.5 no
C41 C42 H42 108.5 no
C43 C42 H42 108.5 no
O46 C43 C44 109.0(3) no
O46 C43 C42 108.2(3) no
C44 C43 C42 110.2(3) no
O46 C43 H43 109.8 no
C44 C43 H43 109.8 no
C42 C43 H43 109.8 no
O43 C44 O44 121.0(4) no
O43 C44 C43 122.1(4) no
O44 C44 C43 116.8(3) no
C55 N51 C51 110.1(3) no
C55 N51 C53 110.5(3) no
C51 N51 C53 109.1(3) no
C55 N51 H51 109.0 no
C51 N51 H51 109.0 no
C53 N51 H51 109.0 no
C56 N52 C52 108.5(3) no
C56 N52 C54 108.1(4) no
C52 N52 C54 108.5(3) no
N51 C51 C52 107.5(3) no
N51 C51 H51A 110.2 no
C52 C51 H51A 110.2 no
N51 C51 H51B 110.2 no
C52 C51 H51B 110.2 no
H51A C51 H51B 108.5 no
N52 C52 C51 111.1(4) no
N52 C52 H52A 109.4 no
C51 C52 H52A 109.4 no
N52 C52 H52B 109.4 no
C51 C52 H52B 109.4 no
H52A C52 H52B 108.0 no
N51 C53 C54 106.9(3) no
N51 C53 H53A 110.3 no
C54 C53 H53A 110.3 no
N51 C53 H53B 110.3 no
C54 C53 H53B 110.3 no
H53A C53 H53B 108.6 no
N52 C54 C53 111.3(3) no
N52 C54 H54A 109.4 no
C53 C54 H54A 109.4 no
N52 C54 H54B 109.4 no
C53 C54 H54B 109.4 no
H54A C54 H54B 108.0 no
N51 C55 C56 107.6(3) no
N51 C55 H55A 110.2 no
C56 C55 H55A 110.2 no
N51 C55 H55B 110.2 no
C56 C55 H55B 110.2 no
H55A C55 H55B 108.5 no
N52 C56 C55 110.9(3) no
N52 C56 H56A 109.5 no
C55 C56 H56A 109.5 no
N52 C56 H56B 109.5 no
C55 C56 H56B 109.5 no
H56A C56 H56B 108.1 no
C65 N61 C63 109.7(3) no
C65 N61 C61 109.8(3) no
C63 N61 C61 109.2(3) no
C65 N61 H61 109.3 no
C63 N61 H61 109.3 no
C61 N61 H61 109.3 no
C64 N62 C62 108.9(3) no
C64 N62 C66 109.1(3) no
C62 N62 C66 109.6(3) no
C64 N62 H62 109.7 no
C62 N62 H62 109.7 no
C66 N62 H62 109.7 no
N61 C61 C62 107.4(3) no
N61 C61 H61A 110.2 no
C62 C61 H61A 110.2 no
N61 C61 H61B 110.2 no
C62 C61 H61B 110.2 no
H61A C61 H61B 108.5 no
N62 C62 C61 108.6(3) no
N62 C62 H62A 110.0 no
C61 C62 H62A 110.0 no
N62 C62 H62B 110.0 no
C61 C62 H62B 110.0 no
H62A C62 H62B 108.4 no
N61 C63 C64 107.7(3) no
N61 C63 H63A 110.2 no
C64 C63 H63A 110.2 no
N61 C63 H63B 110.2 no
C64 C63 H63B 110.2 no
H63A C63 H63B 108.5 no
N62 C64 C63 108.1(3) no
N62 C64 H64A 110.1 no
C63 C64 H64A 110.1 no
N62 C64 H64B 110.1 no
C63 C64 H64B 110.1 no
H64A C64 H64B 108.4 no
N61 C65 C66 108.1(3) no
N61 C65 H65A 110.1 no
C66 C65 H65A 110.1 no
N61 C65 H65B 110.1 no
C66 C65 H65B 110.1 no
H65A C65 H65B 108.4 no
N62 C66 C65 107.7(3) no
N62 C66 H66A 110.2 no
C65 C66 H66A 110.2 no
N62 C66 H66B 110.2 no
C65 C66 H66B 110.2 no
H66A C66 H66B 108.5 no
C71 N71 C75 109.8(3) no
C71 N71 C73 109.8(3) no
C75 N71 C73 111.0(3) no
C71 N71 H71 108.7 no
C75 N71 H71 108.7 no
C73 N71 H71 108.7 no
C72 N72 C76 110.3(3) no
C72 N72 C74 110.0(3) no
C76 N72 C74 110.1(3) no
C72 N72 H72 108.8 no
C76 N72 H72 108.8 no
C74 N72 H72 108.8 no
N71 C71 C72 108.7(3) no
N71 C71 H71A 110.0 no
C72 C71 H71A 110.0 no
N71 C71 H71B 110.0 no
C72 C71 H71B 110.0 no
H71A C71 H71B 108.3 no
N72 C72 C71 107.6(3) no
N72 C72 H72A 110.2 no
C71 C72 H72A 110.2 no
N72 C72 H72B 110.2 no
C71 C72 H72B 110.2 no
H72A C72 H72B 108.5 no
N71 C73 C74 108.3(3) no
N71 C73 H73A 110.0 no
C74 C73 H73A 110.0 no
N71 C73 H73B 110.0 no
C74 C73 H73B 110.0 no
H73A C73 H73B 108.4 no
N72 C74 C73 108.1(3) no
N72 C74 H74A 110.1 no
C73 C74 H74A 110.1 no
N72 C74 H74B 110.1 no
C73 C74 H74B 110.1 no
H74A C74 H74B 108.4 no
N71 C75 C76 108.3(3) no
N71 C75 H75A 110.0 no
C76 C75 H75A 110.0 no
N71 C75 H75B 110.0 no
C76 C75 H75B 110.0 no
H75A C75 H75B 108.4 no
N72 C76 C75 108.5(3) no
N72 C76 H76A 110.0 no
C75 C76 H76A 110.0 no
N72 C76 H76B 110.0 no
C75 C76 H76B 110.0 no
H76A C76 H76B 108.4 no

loop_
_geom_bond_atom_site_label_1
_geom_bond_atom_site_label_2
_geom_bond_distance
_geom_bond_publ_flag
O11 C11 1.244(5) no
O12 C11 1.267(5) no
O13 C14 1.223(4) no
O14 C14 1.306(5) no
O14 H14 0.84 no
O15 C12 1.422(4) no
O15 H15 0.84 no
O16 C13 1.418(4) no
O16 H16 0.84 no
C11 C12 1.526(5) no
C12 C13 1.523(5) no
C12 H12 1.00 no
C13 C14 1.524(5) no
C13 H13 1.00 no
O21 C21 1.320(5) no
O21 H21 0.84 no
O22 C21 1.211(5) no
O23 C24 1.237(4) no
O24 C24 1.282(4) no
O25 C22 1.425(4) no
O25 H25 0.84 no
O26 C23 1.421(4) no
O26 H26 0.84 no
C21 C22 1.532(6) no
C22 C23 1.519(5) no
C22 H22 1.00 no
C23 C24 1.524(5) no
C23 H23 1.00 no
O31 C31 1.272(5) no
O32 C31 1.242(5) no
O33 C34 1.225(4) no
O34 C34 1.288(4) no
O35 C32 1.426(4) no
O35 H35 0.84 no
O36 C33 1.425(4) no
O36 H36 0.84 no
C31 C32 1.530(6) no
C32 C33 1.507(5) no
C32 H32 1.00 no
C33 C34 1.537(5) no
C33 H33 1.00 no
O41 C41 1.241(4) no
O42 C41 1.267(5) no
O43 C44 1.221(4) no
O44 C44 1.318(4) no
O44 H44 0.84 no
O45 C42 1.413(4) no
O45 H45 0.84 no
O46 C43 1.413(4) no
O46 H46 0.84 no
C41 C42 1.528(5) no
C42 C43 1.531(5) no
C42 H42 1.00 no
C43 C44 1.525(5) no
C43 H43 1.00 no
N51 C55 1.473(5) no
N51 C51 1.487(5) no
N51 C53 1.499(5) no
N51 H51 0.93 no
N52 C56 1.467(5) no
N52 C52 1.469(5) no
N52 C54 1.470(5) no
C51 C52 1.532(6) no
C51 H51A 0.99 no
C51 H51B 0.99 no
C52 H52A 0.99 no
C52 H52B 0.99 no
C53 C54 1.542(6) no
C53 H53A 0.99 no
C53 H53B 0.99 no
C54 H54A 0.99 no
C54 H54B 0.99 no
C55 C56 1.541(5) no
C55 H55A 0.99 no
C55 H55B 0.99 no
C56 H56A 0.99 no
C56 H56B 0.99 no
N61 C65 1.485(5) no
N61 C63 1.494(5) no
N61 C61 1.501(5) no
N61 H61 0.93 no
N62 C64 1.489(5) no
N62 C62 1.494(5) no
N62 C66 1.507(5) no
N62 H62 0.93 no
C61 C62 1.532(6) no
C61 H61A 0.99 no
C61 H61B 0.99 no
C62 H62A 0.99 no
C62 H62B 0.99 no
C63 C64 1.539(5) no
C63 H63A 0.99 no
C63 H63B 0.99 no
C64 H64A 0.99 no
C64 H64B 0.99 no
C65 C66 1.534(5) no
C65 H65A 0.99 no
C65 H65B 0.99 no
C66 H66A 0.99 no
C66 H66B 0.99 no
N71 C71 1.486(5) no
N71 C75 1.490(5) no
N71 C73 1.491(5) no
N71 H71 0.93 no
N72 C72 1.488(5) no
N72 C76 1.498(5) no
N72 C74 1.501(5) no
N72 H72 0.93 no
C71 C72 1.543(5) no
C71 H71A 0.99 no
C71 H71B 0.99 no
C72 H72A 0.99 no
C72 H72B 0.99 no
C73 C74 1.532(5) no
C73 H73A 0.99 no
C73 H73B 0.99 no
C74 H74A 0.99 no
C74 H74B 0.99 no
C75 C76 1.529(6) no
C75 H75A 0.99 no
C75 H75B 0.99 no
C76 H76A 0.99 no
C76 H76B 0.99 no

loop_
_geom_hbond_atom_site_label_D
_geom_hbond_atom_site_label_H
_geom_hbond_atom_site_label_A
_geom_hbond_site_symmetry_A
_geom_hbond_distance_DH
_geom_hbond_distance_HA
_geom_hbond_distance_DA
_geom_hbond_angle_DHA
_geom_hbond_publ_flag
O14 H14 O12 3_645 0.84 1.66 2.489(3) 171 y
O15 H15 O42 2_564 0.84 2.09 2.837(4) 148 y
O15 H15 O12 . 0.84 2.34 2.691(3) 106 y
O16 H16 O41 2_664 0.84 2.03 2.761(4) 145 y
O21 H21 N52 . 0.84 1.82 2.656(4) 178 y
O25 H25 O32 4_566 0.84 1.98 2.803(4) 168 y
O26 H26 O34 1_545 0.84 2.12 2.791(3) 136 y
O26 H26 O24 . 0.84 2.20 2.643(4) 113 y
O35 H35 O31 . 0.84 2.14 2.619(4) 116 y
O35 H35 O23 4_566 0.84 2.15 2.874(4) 144 y
O36 H36 O24 1_565 0.84 2.07 2.768(3) 141 y
O36 H36 O34 . 0.84 2.18 2.643(4) 114 y
O44 H44 O42 3_656 0.84 1.69 2.523(3) 170 y
O45 H45 O42 . 0.84 2.14 2.635(4) 118 y
O45 H45 O12 2_565 0.84 2.29 2.982(4) 141 y
O46 H46 O11 2_665 0.84 1.79 2.603(4) 162 y
N51 H51 O13 . 0.93 2.08 2.858(4) 141 y
N51 H51 O16 . 0.93 2.21 2.911(4) 132 y
N61 H61 O24 . 0.93 1.71 2.640(4) 174 y
N62 H62 O34 . 0.93 1.71 2.625(4) 166 y
N71 H71 O31 . 0.93 1.64 2.551(4) 166 y
N72 H72 O46 . 0.93 1.98 2.759(4) 140 y
N72 H72 O43 . 0.93 2.14 2.895(4) 137 y

loop_
_geom_torsion_atom_site_label_1
_geom_torsion_atom_site_label_2
_geom_torsion_atom_site_label_3
_geom_torsion_atom_site_label_4
_geom_torsion
_geom_torsion_publ_flag
O11 C11 C12 O15 171.3(3) no
O12 C11 C12 O15 -12.0(5) no
O11 C11 C12 C13 50.4(5) no
O12 C11 C12 C13 -133.0(4) no
O15 C12 C13 O16 -66.6(4) no
C11 C12 C13 O16 57.6(4) no
O15 C12 C13 C14 53.8(4) no
C11 C12 C13 C14 178.0(3) no
O16 C13 C14 O13 17.5(5) no
C12 C13 C14 O13 -101.9(4) no
O16 C13 C14 O14 -163.8(3) no
C12 C13 C14 O14 76.9(4) no
O22 C21 C22 O25 -6.1(5) no
O21 C21 C22 O25 174.9(3) no
O22 C21 C22 C23 -129.4(4) no
O21 C21 C22 C23 51.6(4) no
O25 C22 C23 O26 -70.4(4) no
C21 C22 C23 O26 51.0(4) no
O25 C22 C23 C24 55.0(4) no
C21 C22 C23 C24 176.4(3) no
O26 C23 C24 O23 -178.0(3) no
C22 C23 C24 O23 58.0(5) no
O26 C23 C24 O24 1.8(5) no
C22 C23 C24 O24 -122.1(4) no
O32 C31 C32 O35 157.4(3) no
O31 C31 C32 O35 -24.5(5) no
O32 C31 C32 C33 33.9(5) no
O31 C31 C32 C33 -147.9(3) no
O35 C32 C33 O36 -71.9(4) no
C31 C32 C33 O36 52.5(4) no
O35 C32 C33 C34 53.7(4) no
C31 C32 C33 C34 178.0(3) no
O36 C33 C34 O33 172.4(4) no
C32 C33 C34 O33 47.8(5) no
O36 C33 C34 O34 -9.9(5) no
C32 C33 C34 O34 -134.5(4) no
O41 C41 C42 O45 -171.0(3) no
O42 C41 C42 O45 9.1(5) no
O41 C41 C42 C43 66.8(4) no
O42 C41 C42 C43 -113.1(4) no
O45 C42 C43 O46 -63.4(4) no
C41 C42 C43 O46 60.3(4) no
O45 C42 C43 C44 55.7(4) no
C41 C42 C43 C44 179.4(3) no
O46 C43 C44 O43 16.1(6) no
C42 C43 C44 O43 -102.5(5) no
O46 C43 C44 O44 -165.6(4) no
C42 C43 C44 O44 75.8(5) no
C55 N51 C51 C52 -52.9(4) no
C53 N51 C51 C52 68.5(4) no
C56 N52 C52 C51 66.1(5) no
C54 N52 C52 C51 -51.1(5) no
N51 C51 C52 N52 -13.0(5) no
C55 N51 C53 C54 66.7(4) no
C51 N51 C53 C54 -54.5(4) no
C56 N52 C54 C53 -52.1(5) no
C52 N52 C54 C53 65.4(4) no
N51 C53 C54 N52 -11.2(5) no
C51 N51 C55 C56 67.6(5) no
C53 N51 C55 C56 -53.0(5) no
C52 N52 C56 C55 -50.7(5) no
C54 N52 C56 C55 66.7(5) no
N51 C55 C56 N52 -12.9(6) no
C65 N61 C61 C62 -48.5(4) no
C63 N61 C61 C62 71.9(4) no
C64 N62 C62 C61 -48.3(4) no
C66 N62 C62 C61 71.0(4) no
N61 C61 C62 N62 -19.7(4) no
C65 N61 C63 C64 71.9(4) no
C61 N61 C63 C64 -48.6(4) no
C62 N62 C64 C63 71.8(4) no
C66 N62 C64 C63 -47.8(4) no
N61 C63 C64 N62 -19.8(4) no
C63 N61 C65 C66 -47.8(4) no
C61 N61 C65 C66 72.3(4) no
C64 N62 C66 C65 72.0(4) no
C62 N62 C66 C65 -47.2(4) no
N61 C65 C66 N62 -20.4(4) no
C75 N71 C71 C72 68.0(4) no
C73 N71 C71 C72 -54.3(4) no
C76 N72 C72 C71 -53.9(4) no
C74 N72 C72 C71 67.7(4) no
N71 C71 C72 N72 -11.4(4) no
C71 N71 C73 C74 67.9(4) no
C75 N71 C73 C74 -53.7(4) no
C72 N72 C74 C73 -54.3(4) no
C76 N72 C74 C73 67.4(4) no
N71 C73 C74 N72 -11.6(4) no
C71 N71 C75 C76 -54.6(4) no
C73 N71 C75 C76 67.0(4) no
C72 N72 C76 C75 67.4(4) no
C74 N72 C76 C75 -54.2(4) no
N71 C75 C76 N72 -10.6(5) no

loop_
_cod_related_entry_id
_cod_related_entry_database
_cod_related_entry_code
1 ChemSpider 21188401
